data_7045937
loop_
_publ_author_name
'Alexandru, Maria-Gabriela'
'Visinescu, Diana'
'Shova, Sergiu'
'Oliveira, Willian X. C.'
'Lloret, Francesc'
'Julve, Miguel'

_publ_section_title
;
 Design of 3d-4f molecular squares through the
 [Fe{(HB(pz)<sub>3</sub>)}(CN)<sub>3</sub>]<sup>-</sup> metalloligand.
;
_journal_issue 17
_journal_name_full 'Dalton transactions (Cambridge, England : 2003)'
_journal_page_first 6005
_journal_page_last 6017
_journal_paper_doi 10.1039/c8dt00895g
_journal_volume 47
_journal_year 2018
_chemical_formula_moiety 'C56 H48 B2 Fe2 La2 N34 O11, 10(O)'
_chemical_formula_sum 'C56 H48 B2 Fe2 La2 N34 O22'
_chemical_formula_weight 1960.42
_chemical_properties_physical Air-sensitive
_space_group_crystal_system triclinic
_space_group_IT_number 2
_space_group_name_Hall '-P 1'
_space_group_name_H-M_alt 'P -1'
_symmetry_space_group_name_Hall '-P 1'
_symmetry_space_group_name_H-M 'P -1'
_atom_sites_solution_hydrogens geom
_audit_creation_method SHELXL-2017/1
_audit_update_record
;
2017-11-13 deposited with the CCDC.
2018-03-23 downloaded from the CCDC.
;
_cell_angle_alpha 89.017(6)
_cell_angle_beta 77.566(6)
_cell_angle_gamma 89.386(6)
_cell_formula_units_Z 1
_cell_length_a 12.0687(9)
_cell_length_b 13.3292(10)
_cell_length_c 13.3974(8)
_cell_measurement_reflns_used 3168
_cell_measurement_temperature 150(2)
_cell_measurement_theta_max 23.0260
_cell_measurement_theta_min 2.1940
_cell_volume 2104.3(3)
_computing_cell_refinement 'CrysAlisPro 1.171.38.41 (Rigaku OD, 2015)'
_computing_data_collection 'Collect (Bruker AXS BV, 1997-2004)'
_computing_data_reduction 'CrysAlisPro 1.171.38.41 (Rigaku OD, 2015)'
_computing_structure_refinement 'SHELXL-2017/1 (Sheldrick, 2017)'
_computing_structure_solution 'SuperFlip (Palatinus & Chapius, 2007)'
_diffrn_ambient_temperature 150(2)
_diffrn_detector_area_resol_mean 9
_diffrn_measured_fraction_theta_full 0.998
_diffrn_measured_fraction_theta_max 0.995
_diffrn_measurement_device_type 'KappaCCD 95mm CCD camera on \k-goniostat'
_diffrn_measurement_method CCD
_diffrn_orient_matrix_UB_11 -0.0217718
_diffrn_orient_matrix_UB_12 0.0726326
_diffrn_orient_matrix_UB_13 -0.0021773
_diffrn_orient_matrix_UB_21 -0.0774066
_diffrn_orient_matrix_UB_22 -0.0196007
_diffrn_orient_matrix_UB_23 -0.0085678
_diffrn_orient_matrix_UB_31 -0.0280047
_diffrn_orient_matrix_UB_32 -0.0013858
_diffrn_orient_matrix_UB_33 0.0764462
_diffrn_radiation_monochromator 'horizonally mounted graphite crystal'
_diffrn_radiation_type MoK\a
_diffrn_radiation_wavelength 0.71073
_diffrn_reflns_av_R_equivalents 0.1299
_diffrn_reflns_av_unetI/netI 0.1171
_diffrn_reflns_Laue_measured_fraction_full 0.998
_diffrn_reflns_Laue_measured_fraction_max 0.995
_diffrn_reflns_limit_h_max 14
_diffrn_reflns_limit_h_min -14
_diffrn_reflns_limit_k_max 16
_diffrn_reflns_limit_k_min -16
_diffrn_reflns_limit_l_max 16
_diffrn_reflns_limit_l_min -16
_diffrn_reflns_number 36885
_diffrn_reflns_point_group_measured_fraction_full 0.998
_diffrn_reflns_point_group_measured_fraction_max 0.995
_diffrn_reflns_theta_full 25.242
_diffrn_reflns_theta_max 26.372
_diffrn_reflns_theta_min 2.198
_diffrn_source 'fine-focus sealed X-ray tube'
_exptl_absorpt_coefficient_mu 1.418
_exptl_absorpt_correction_T_max 1.00000
_exptl_absorpt_correction_T_min 0.44620
_exptl_absorpt_correction_type multi-scan
_exptl_absorpt_process_details
;
CrysAlisPro 1.171.38.41 (Rigaku Oxford Diffraction, 2015)
Empirical absorption correction using spherical harmonics,
 implemented in SCALE3 ABSPACK scaling algorithm.
;
_exptl_crystal_colour brown
_exptl_crystal_density_diffrn 1.547
_exptl_crystal_description plate
_exptl_crystal_F_000 974
_exptl_crystal_preparation 'Magnetic properties'
_exptl_crystal_recrystallization_method 'Re-crystallisation from solvent: acetonitrile'
_exptl_crystal_size_max 0.170
_exptl_crystal_size_mid 0.080
_exptl_crystal_size_min 0.030
_refine_diff_density_max 1.443
_refine_diff_density_min -1.530
_refine_diff_density_rms 0.142
_refine_ls_extinction_method none
_refine_ls_goodness_of_fit_ref 1.042
_refine_ls_hydrogen_treatment constr
_refine_ls_matrix_type full
_refine_ls_number_parameters 533
_refine_ls_number_reflns 8561
_refine_ls_number_restraints 0
_refine_ls_restrained_S_all 1.042
_refine_ls_R_factor_all 0.0976
_refine_ls_R_factor_gt 0.0632
_refine_ls_shift/su_max 0.004
_refine_ls_shift/su_mean 0.000
_refine_ls_structure_factor_coef Fsqd
_refine_ls_weighting_details 'w=1/[\s^2^(Fo^2^)+(0.0649P)^2^] where P=(Fo^2^+2Fc^2^)/3'
_refine_ls_weighting_scheme calc
_refine_ls_wR_factor_gt 0.1368
_refine_ls_wR_factor_ref 0.1586
_reflns_Friedel_coverage 0.000
_reflns_number_gt 6125
_reflns_number_total 8561
_reflns_threshold_expression 'I > 2\s(I)'
_cod_data_source_file c8dt00895g2.cif
_cod_data_source_block shelx
_cod_depositor_comments 'Adding full bibliography for 7045934--7045937.cif.'
_cod_database_code 7045937
_shelx_shelxl_version_number 2017/1
_shelx_space_group_comment
;
The symmetry employed for this shelxl refinement is uniquely defined
by the following loop, which should always be used as a source of
symmetry information in preference to the above space-group names.
They are only intended as comments.
;
_shelx_estimated_absorpt_t_min 0.794
_shelx_estimated_absorpt_t_max 0.959

loop_
_space_group_symop_operation_xyz
'x, y, z'
'-x, -y, -z'

loop_
_atom_site_label
_atom_site_type_symbol
_atom_site_fract_x
_atom_site_fract_y
_atom_site_fract_z
_atom_site_U_iso_or_equiv
_atom_site_adp_type
_atom_site_occupancy
_atom_site_site_symmetry_order
_atom_site_calc_flag
_atom_site_refinement_flags_posn
_atom_site_refinement_flags_adp
_atom_site_refinement_flags_occupancy
_atom_site_disorder_assembly
_atom_site_disorder_group
C11 C 0.1240(5) 0.1174(4) -0.1336(5) 0.0324(14) Uani 1 1 d . . . . .
C12 C 0.2579(5) -0.0110(5) -0.2602(5) 0.0379(15) Uani 1 1 d . . . . .
C10 C 0.0315(5) -0.0260(4) -0.2226(4) 0.0282(13) Uani 1 1 d . . . . .
C1 C 0.1471(5) -0.0431(5) -0.4655(5) 0.0382(15) Uani 1 1 d . . . . .
H1 H 0.147685 -0.107342 -0.433889 0.046 Uiso 1 1 calc R U . . .
C2 C 0.1485(6) -0.0269(6) -0.5677(5) 0.0492(18) Uani 1 1 d . . . . .
H2 H 0.150838 -0.076122 -0.618622 0.059 Uiso 1 1 calc R U . . .
C3 C 0.1459(6) 0.0756(6) -0.5802(5) 0.0487(18) Uani 1 1 d . . . . .
H3 H 0.145877 0.110652 -0.642476 0.058 Uiso 1 1 calc R U . . .
C6 C -0.0854(5) 0.2020(5) -0.2256(5) 0.0422(16) Uani 1 1 d . . . . .
H6 H -0.116794 0.171371 -0.161317 0.051 Uiso 1 1 calc R U . . .
C5 C -0.1361(6) 0.2788(6) -0.2721(7) 0.058(2) Uani 1 1 d . . . . .
H5 H -0.207115 0.310541 -0.246311 0.070 Uiso 1 1 calc R U . . .
C4 C -0.0620(7) 0.2989(5) -0.3630(7) 0.057(2) Uani 1 1 d . . . . .
H4 H -0.073382 0.347961 -0.412172 0.068 Uiso 1 1 calc R U . . .
C9 C 0.3438(5) 0.2165(6) -0.2945(6) 0.0505(19) Uani 1 1 d . . . . .
H9 H 0.372057 0.188444 -0.239153 0.061 Uiso 1 1 calc R U . . .
C8 C 0.3930(7) 0.2947(6) -0.3574(6) 0.061(2) Uani 1 1 d . . . . .
H8 H 0.460423 0.329386 -0.354117 0.073 Uiso 1 1 calc R U . . .
C7 C 0.3241(6) 0.3121(6) -0.4259(6) 0.055(2) Uani 1 1 d . . . . .
H7 H 0.335352 0.361682 -0.478826 0.066 Uiso 1 1 calc R U . . .
C13 C -0.1572(6) 0.2753(5) 0.1592(6) 0.0512(19) Uani 1 1 d . . . . .
H13 H -0.150043 0.233437 0.215587 0.061 Uiso 1 1 calc R U . . .
C14 C -0.2641(6) 0.3064(5) 0.1500(7) 0.060(2) Uani 1 1 d . . . . .
H14 H -0.328588 0.287542 0.200750 0.072 Uiso 1 1 calc R U . . .
C15 C -0.2774(7) 0.3647(6) 0.0676(7) 0.063(2) Uani 1 1 d . . . . .
H15 H -0.350833 0.385900 0.060607 0.076 Uiso 1 1 calc R U . . .
C16 C -0.1822(6) 0.3919(5) -0.0047(6) 0.053(2) Uani 1 1 d . . . . .
H16 H -0.188658 0.431919 -0.062607 0.064 Uiso 1 1 calc R U . . .
C17 C -0.0763(5) 0.3592(4) 0.0093(5) 0.0363(15) Uani 1 1 d . . . . .
C18 C 0.0275(5) 0.3859(4) -0.0631(5) 0.0358(15) Uani 1 1 d . . . . .
C19 C 0.1477(7) 0.4401(5) -0.2018(5) 0.0491(18) Uani 1 1 d . . . . .
H19 H 0.179112 0.468923 -0.266961 0.059 Uiso 1 1 calc R U . . .
C20 C 0.2037(6) 0.3963(5) -0.1353(5) 0.0432(16) Uani 1 1 d . . . . .
H20 H 0.283907 0.389980 -0.146894 0.052 Uiso 1 1 calc R U . . .
C21 C 0.2677(6) -0.0171(5) 0.0430(6) 0.0481(18) Uani 1 1 d . . . . .
H21 H 0.207692 -0.016473 0.007343 0.058 Uiso 1 1 calc R U . . .
C22 C 0.3364(6) -0.1012(5) 0.0366(6) 0.055(2) Uani 1 1 d . . . . .
H22 H 0.325628 -0.155389 -0.005358 0.066 Uiso 1 1 calc R U . . .
C23 C 0.4200(7) -0.1058(6) 0.0908(7) 0.063(2) Uani 1 1 d . . . . .
H23 H 0.466025 -0.164265 0.089306 0.075 Uiso 1 1 calc R U . . .
C24 C 0.4365(6) -0.0247(5) 0.1477(6) 0.0525(19) Uani 1 1 d . . . . .
H24 H 0.495541 -0.025154 0.184506 0.063 Uiso 1 1 calc R U . . .
C25 C 0.3647(5) 0.0585(5) 0.1504(5) 0.0355(15) Uani 1 1 d . . . . .
C26 C 0.3724(5) 0.1483(5) 0.2115(5) 0.0374(15) Uani 1 1 d . . . . .
C27 C 0.4326(6) 0.2546(6) 0.3101(6) 0.0475(18) Uani 1 1 d . . . . .
H27 H 0.476142 0.286390 0.351483 0.057 Uiso 1 1 calc R U . . .
C28 C 0.3350(6) 0.2898(5) 0.2863(5) 0.0464(17) Uani 1 1 d . . . . .
H28 H 0.298705 0.351415 0.308867 0.056 Uiso 1 1 calc R U . . .
N9 N 0.3336(5) -0.0619(5) -0.2557(5) 0.0511(15) Uani 1 1 d . . . . .
N8 N 0.1188(5) 0.1403(4) -0.0514(4) 0.0405(13) Uani 1 1 d . . . . .
N7 N -0.0276(4) -0.0902(4) -0.1895(4) 0.0346(12) Uani 1 1 d . . . . .
N5 N 0.2502(4) 0.1864(4) -0.3236(4) 0.0380(13) Uani 1 1 d . . . . .
N6 N 0.2379(5) 0.2463(4) -0.4043(4) 0.0435(14) Uani 1 1 d . . . . .
N3 N 0.0151(4) 0.1781(4) -0.2860(4) 0.0327(12) Uani 1 1 d . . . . .
N4 N 0.0293(5) 0.2382(4) -0.3717(5) 0.0456(14) Uani 1 1 d . . . . .
N1 N 0.1448(4) 0.0436(4) -0.4172(4) 0.0334(12) Uani 1 1 d . . . . .
N2 N 0.1434(4) 0.1181(4) -0.4886(4) 0.0404(13) Uani 1 1 d . . . . .
N13 N 0.2814(4) 0.0640(4) 0.0974(4) 0.0374(13) Uani 1 1 d . . . . .
N15 N 0.2969(4) 0.2224(4) 0.2245(4) 0.0362(12) Uani 1 1 d . . . . .
N14 N 0.4552(5) 0.1653(4) 0.2631(4) 0.0484(15) Uani 1 1 d . . . . .
H14A H 0.513222 0.125535 0.265648 0.058 Uiso 1 1 calc R U . . .
N10 N -0.0630(4) 0.3021(4) 0.0909(4) 0.0379(13) Uani 1 1 d . . . . .
N12 N 0.1303(4) 0.3623(4) -0.0492(4) 0.0388(13) Uani 1 1 d . . . . .
N11 N 0.0353(5) 0.4337(4) -0.1543(5) 0.0488(15) Uani 1 1 d . . . . .
H11 H -0.022099 0.456854 -0.178965 0.059 Uiso 1 1 calc R U . . .
N16 N 0.3850(5) 0.3315(5) 0.0080(5) 0.0492(15) Uani 1 1 d . . . . .
N17 N 0.0436(5) 0.3708(5) 0.2905(5) 0.0461(14) Uani 1 1 d . . . . .
O2 O 0.3504(3) 0.2505(3) -0.0204(4) 0.0461(12) Uani 1 1 d . . . . .
O3 O 0.4829(5) 0.3595(5) -0.0227(6) 0.090(2) Uani 1 1 d . . . . .
O1 O 0.3149(4) 0.3847(4) 0.0695(4) 0.0530(13) Uani 1 1 d . . . . .
O5 O 0.1100(4) 0.4080(3) 0.2098(4) 0.0475(12) Uani 1 1 d . . . . .
O6 O -0.0084(5) 0.4255(4) 0.3570(5) 0.0805(18) Uani 1 1 d . . . . .
O4 O 0.0336(4) 0.2777(3) 0.2931(3) 0.0454(11) Uani 1 1 d . . . . .
O7A O 0.410(3) -0.141(3) -0.493(2) 0.132(16) Uiso 0.31(3) 1 d . . P A 1
O7B O 0.470(2) -0.044(2) -0.517(2) 0.253(14) Uiso 0.69(3) 1 d . . P A 2
O8 O 0.4116(16) 0.5002(13) -0.6064(13) 0.112(9) Uiso 0.48(3) 1 d . . P B 1
O8B O 0.308(4) 0.543(3) -0.586(3) 0.28(2) Uiso 0.52(3) 1 d . . P B 2
O9 O 0.331(4) 0.618(3) -0.431(4) 0.05(2) Uiso 0.11(3) 1 d . . P C 1
O9B O 0.3817(19) 0.5776(16) -0.4025(16) 0.248(9) Uiso 0.89(3) 1 d . . P C 2
O10 O 0.273(3) 0.651(3) -0.454(3) 0.39(2) Uiso 0.73(2) 1 d . . P C 1
O10B O 0.361(3) 0.785(3) -0.460(3) 0.126(17) Uiso 0.27(2) 1 d . . P C 2
O11 O -0.3660(14) 0.4508(10) -0.1984(10) 0.078(7) Uiso 0.53(4) 1 d . . P D 1
O11B O -0.428(4) 0.475(3) -0.208(2) 0.209(15) Uiso 0.47(4) 1 d . . P D 2
Fe1 Fe 0.13633(7) 0.08067(6) -0.27400(6) 0.0276(2) Uani 1 1 d . . . . .
La1 La 0.15252(3) 0.24153(2) 0.10425(3) 0.02918(14) Uani 1 1 d . . . . .
B1 B 0.1367(7) 0.2277(6) -0.4547(6) 0.048(2) Uani 1 1 d . . . . .
H1A H 0.136580 0.275160 -0.513250 0.057 Uiso 1 1 calc R U . . .

loop_
_atom_site_aniso_label
_atom_site_aniso_U_11
_atom_site_aniso_U_22
_atom_site_aniso_U_33
_atom_site_aniso_U_23
_atom_site_aniso_U_13
_atom_site_aniso_U_12
C11 0.038(4) 0.033(3) 0.027(4) 0.007(3) -0.009(3) -0.002(3)
C12 0.036(4) 0.041(4) 0.038(4) 0.003(3) -0.011(3) -0.004(3)
C10 0.030(3) 0.031(3) 0.025(3) 0.004(3) -0.009(3) 0.003(3)
C1 0.042(4) 0.036(4) 0.037(4) -0.002(3) -0.011(3) 0.003(3)
C2 0.060(5) 0.052(5) 0.036(4) -0.006(4) -0.010(3) -0.002(4)
C3 0.053(4) 0.073(5) 0.022(4) 0.005(4) -0.013(3) -0.007(4)
C6 0.044(4) 0.045(4) 0.039(4) -0.004(3) -0.012(3) 0.008(3)
C5 0.050(5) 0.055(5) 0.074(6) -0.007(4) -0.023(4) 0.021(4)
C4 0.070(5) 0.039(4) 0.068(6) 0.003(4) -0.030(5) 0.020(4)
C9 0.034(4) 0.058(5) 0.061(5) -0.011(4) -0.012(3) -0.012(3)
C8 0.060(5) 0.055(5) 0.061(6) -0.008(4) 0.005(4) -0.032(4)
C7 0.059(5) 0.051(5) 0.049(5) 0.003(4) 0.003(4) -0.027(4)
C13 0.041(4) 0.049(4) 0.062(5) 0.010(4) -0.008(4) -0.001(3)
C14 0.043(4) 0.044(4) 0.091(7) 0.001(4) -0.012(4) -0.002(3)
C15 0.050(5) 0.049(5) 0.099(7) -0.007(5) -0.033(5) 0.013(4)
C16 0.060(5) 0.041(4) 0.066(6) -0.009(4) -0.029(4) 0.017(3)
C17 0.047(4) 0.026(3) 0.041(4) -0.011(3) -0.021(3) 0.010(3)
C18 0.049(4) 0.027(3) 0.037(4) -0.001(3) -0.021(3) 0.004(3)
C19 0.077(5) 0.038(4) 0.032(4) 0.011(3) -0.010(4) 0.003(3)
C20 0.057(4) 0.040(4) 0.034(4) 0.010(3) -0.012(3) -0.001(3)
C21 0.050(4) 0.042(4) 0.056(5) -0.003(4) -0.017(4) 0.001(3)
C22 0.057(5) 0.038(4) 0.070(6) -0.010(4) -0.010(4) 0.009(3)
C23 0.061(5) 0.045(5) 0.082(7) 0.001(4) -0.017(5) 0.018(4)
C24 0.041(4) 0.053(5) 0.068(6) 0.009(4) -0.022(4) 0.010(3)
C25 0.033(3) 0.032(3) 0.041(4) 0.010(3) -0.007(3) 0.000(3)
C26 0.030(3) 0.050(4) 0.033(4) 0.009(3) -0.008(3) 0.003(3)
C27 0.042(4) 0.060(5) 0.045(5) -0.014(4) -0.018(3) 0.010(3)
C28 0.042(4) 0.052(4) 0.047(5) 0.001(4) -0.013(3) 0.003(3)
N9 0.037(3) 0.060(4) 0.057(4) 0.008(3) -0.013(3) 0.010(3)
N8 0.053(3) 0.040(3) 0.030(3) 0.008(3) -0.012(3) -0.004(2)
N7 0.040(3) 0.025(3) 0.040(3) 0.006(2) -0.010(2) -0.002(2)
N5 0.048(3) 0.034(3) 0.030(3) 0.001(2) -0.005(2) -0.004(2)
N6 0.060(4) 0.035(3) 0.034(3) 0.006(3) -0.005(3) -0.012(3)
N3 0.039(3) 0.028(3) 0.033(3) 0.006(2) -0.013(2) 0.001(2)
N4 0.055(4) 0.038(3) 0.046(4) 0.012(3) -0.014(3) 0.006(3)
N1 0.043(3) 0.034(3) 0.025(3) 0.005(2) -0.011(2) -0.003(2)
N2 0.052(3) 0.043(3) 0.026(3) 0.010(3) -0.008(2) -0.006(3)
N13 0.034(3) 0.040(3) 0.037(3) 0.003(3) -0.006(2) 0.003(2)
N15 0.029(3) 0.043(3) 0.040(3) 0.003(3) -0.015(2) 0.003(2)
N14 0.039(3) 0.060(4) 0.050(4) 0.006(3) -0.018(3) 0.010(3)
N10 0.039(3) 0.033(3) 0.041(3) 0.007(3) -0.009(3) 0.001(2)
N12 0.047(3) 0.035(3) 0.038(3) 0.007(3) -0.018(3) -0.001(2)
N11 0.066(4) 0.041(3) 0.045(4) 0.011(3) -0.027(3) 0.011(3)
N16 0.032(3) 0.055(4) 0.061(4) 0.017(3) -0.011(3) -0.007(3)
N17 0.050(4) 0.044(4) 0.048(4) -0.004(3) -0.019(3) 0.015(3)
O2 0.033(2) 0.043(3) 0.060(3) 0.005(2) -0.005(2) 0.001(2)
O3 0.045(3) 0.103(5) 0.116(6) 0.023(4) -0.003(3) -0.028(3)
O1 0.049(3) 0.047(3) 0.066(4) 0.010(3) -0.018(3) -0.007(2)
O5 0.055(3) 0.038(3) 0.049(3) 0.004(2) -0.010(2) 0.004(2)
O6 0.107(5) 0.065(4) 0.060(4) -0.018(3) 0.004(3) 0.026(3)
O4 0.057(3) 0.039(3) 0.039(3) 0.003(2) -0.008(2) 0.007(2)
Fe1 0.0302(5) 0.0294(5) 0.0244(5) 0.0034(4) -0.0090(4) -0.0008(3)
La1 0.0313(2) 0.0282(2) 0.0293(2) 0.00525(15) -0.00982(15) 0.00097(14)
B1 0.062(5) 0.047(5) 0.035(5) 0.018(4) -0.014(4) -0.007(4)

loop_
_atom_type_symbol
_atom_type_description
_atom_type_scat_dispersion_real
_atom_type_scat_dispersion_imag
_atom_type_scat_source
C C 0.0033 0.0016 'International Tables Vol C Tables 4.2.6.8 and 6.1.1.4'
H H 0.0000 0.0000 'International Tables Vol C Tables 4.2.6.8 and 6.1.1.4'
N N 0.0061 0.0033 'International Tables Vol C Tables 4.2.6.8 and 6.1.1.4'
O O 0.0106 0.0060 'International Tables Vol C Tables 4.2.6.8 and 6.1.1.4'
Fe Fe 0.3463 0.8444 'International Tables Vol C Tables 4.2.6.8 and 6.1.1.4'
La La -0.2871 2.4523 'International Tables Vol C Tables 4.2.6.8 and 6.1.1.4'
B B 0.0013 0.0007 'International Tables Vol C Tables 4.2.6.8 and 6.1.1.4'

loop_
_geom_angle_atom_site_label_1
_geom_angle_atom_site_label_2
_geom_angle_atom_site_label_3
_geom_angle
_geom_angle_site_symmetry_1
_geom_angle_site_symmetry_3
N8 C11 Fe1 178.5(6) . .
N9 C12 Fe1 176.3(6) . .
N7 C10 Fe1 177.2(5) . .
N1 C1 C2 110.9(6) . .
N1 C1 H1 124.6 . .
C2 C1 H1 124.6 . .
C3 C2 C1 105.2(6) . .
C3 C2 H2 127.4 . .
C1 C2 H2 127.4 . .
N2 C3 C2 108.5(6) . .
N2 C3 H3 125.7 . .
C2 C3 H3 125.7 . .
N3 C6 C5 109.2(7) . .
N3 C6 H6 125.4 . .
C5 C6 H6 125.4 . .
C4 C5 C6 105.5(6) . .
C4 C5 H5 127.3 . .
C6 C5 H5 127.3 . .
N4 C4 C5 109.3(7) . .
N4 C4 H4 125.3 . .
C5 C4 H4 125.3 . .
N5 C9 C8 109.6(7) . .
N5 C9 H9 125.2 . .
C8 C9 H9 125.2 . .
C7 C8 C9 106.0(6) . .
C7 C8 H8 127.0 . .
C9 C8 H8 127.0 . .
N6 C7 C8 107.8(7) . .
N6 C7 H7 126.1 . .
C8 C7 H7 126.1 . .
N10 C13 C14 122.2(7) . .
N10 C13 H13 118.9 . .
C14 C13 H13 118.9 . .
C15 C14 C13 120.2(8) . .
C15 C14 H14 119.9 . .
C13 C14 H14 119.9 . .
C14 C15 C16 118.8(7) . .
C14 C15 H15 120.6 . .
C16 C15 H15 120.6 . .
C15 C16 C17 118.4(7) . .
C15 C16 H16 120.8 . .
C17 C16 H16 120.8 . .
N10 C17 C16 122.9(7) . .
N10 C17 C18 115.8(5) . .
C16 C17 C18 121.4(6) . .
N12 C18 N11 110.1(6) . .
N12 C18 C17 123.4(6) . .
N11 C18 C17 126.5(6) . .
C20 C19 N11 104.6(6) . .
C20 C19 H19 127.7 . .
N11 C19 H19 127.7 . .
C19 C20 N12 111.4(6) . .
C19 C20 H20 124.3 . .
N12 C20 H20 124.3 . .
N13 C21 C22 123.3(7) . .
N13 C21 H21 118.4 . .
C22 C21 H21 118.4 . .
C23 C22 C21 119.5(7) . .
C23 C22 H22 120.2 . .
C21 C22 H22 120.2 . .
C22 C23 C24 119.0(7) . .
C22 C23 H23 120.5 . .
C24 C23 H23 120.5 . .
C23 C24 C25 118.7(7) . .
C23 C24 H24 120.7 . .
C25 C24 H24 120.7 . .
N13 C25 C24 122.9(6) . .
N13 C25 C26 113.8(5) . .
C24 C25 C26 123.2(6) . .
N15 C26 N14 111.0(6) . .
N15 C26 C25 123.8(5) . .
N14 C26 C25 125.1(6) . .
N14 C27 C28 106.4(6) . .
N14 C27 H27 126.8 . .
C28 C27 H27 126.8 . .
C27 C28 N15 109.7(6) . .
C27 C28 H28 125.1 . .
N15 C28 H28 125.1 . .
C11 N8 La1 160.1(5) . .
C10 N7 La1 175.5(5) . 2
C9 N5 N6 107.1(6) . .
C9 N5 Fe1 133.8(5) . .
N6 N5 Fe1 119.1(4) . .
C7 N6 N5 109.5(6) . .
C7 N6 B1 132.0(6) . .
N5 N6 B1 118.5(5) . .
C6 N3 N4 107.6(5) . .
C6 N3 Fe1 133.8(4) . .
N4 N3 Fe1 118.5(4) . .
C4 N4 N3 108.4(6) . .
C4 N4 B1 132.3(6) . .
N3 N4 B1 119.4(5) . .
C1 N1 N2 106.7(5) . .
C1 N1 Fe1 134.4(4) . .
N2 N1 Fe1 118.9(4) . .
C3 N2 N1 108.7(5) . .
C3 N2 B1 132.3(6) . .
N1 N2 B1 118.9(5) . .
C21 N13 C25 116.5(5) . .
C21 N13 La1 124.6(4) . .
C25 N13 La1 118.9(4) . .
C26 N15 C28 105.2(5) . .
C26 N15 La1 120.5(4) . .
C28 N15 La1 131.9(4) . .
C27 N14 C26 107.6(5) . .
C27 N14 H14A 126.2 . .
C26 N14 H14A 126.2 . .
C13 N10 C17 117.5(6) . .
C13 N10 La1 123.6(4) . .
C17 N10 La1 118.8(4) . .
C18 N12 C20 105.3(5) . .
C18 N12 La1 119.7(4) . .
C20 N12 La1 133.8(4) . .
C18 N11 C19 108.5(5) . .
C18 N11 H11 125.7 . .
C19 N11 H11 125.7 . .
O3 N16 O2 121.8(7) . .
O3 N16 O1 120.3(7) . .
O2 N16 O1 117.9(5) . .
O6 N17 O4 123.4(7) . .
O6 N17 O5 120.8(6) . .
O4 N17 O5 115.8(6) . .
N16 O2 La1 99.4(4) . .
N16 O1 La1 93.9(4) . .
N17 O5 La1 98.2(4) . .
N17 O4 La1 97.7(4) . .
C11 Fe1 C10 86.8(2) . .
C11 Fe1 C12 88.6(3) . .
C10 Fe1 C12 87.7(2) . .
C11 Fe1 N1 178.6(2) . .
C10 Fe1 N1 92.5(2) . .
C12 Fe1 N1 92.6(2) . .
C11 Fe1 N3 90.1(2) . .
C10 Fe1 N3 93.9(2) . .
C12 Fe1 N3 177.9(2) . .
N1 Fe1 N3 88.8(2) . .
C11 Fe1 N5 92.1(2) . .
C10 Fe1 N5 176.9(2) . .
C12 Fe1 N5 89.4(2) . .
N1 Fe1 N5 88.7(2) . .
N3 Fe1 N5 89.0(2) . .
O2 La1 N8 77.94(16) . .
O2 La1 N15 76.03(16) . .
N8 La1 N15 133.38(16) . .
O2 La1 N7 132.42(15) . 2
N8 La1 N7 76.45(16) . 2
N15 La1 N7 93.83(16) . 2
O2 La1 O5 110.55(15) . .
N8 La1 O5 146.53(15) . .
N15 La1 O5 79.42(15) . .
N7 La1 O5 112.98(16) 2 .
O2 La1 N12 73.01(15) . .
N8 La1 N12 68.67(16) . .
N15 La1 N12 135.70(16) . .
N7 La1 N12 130.47(15) 2 .
O5 La1 N12 82.65(15) . .
O2 La1 O4 145.95(14) . .
N8 La1 O4 135.47(16) . .
N15 La1 O4 74.13(15) . .
N7 La1 O4 66.03(15) 2 .
O5 La1 O4 47.82(14) . .
N12 La1 O4 119.86(15) . .
O2 La1 O1 47.87(15) . .
N8 La1 O1 118.11(17) . .
N15 La1 O1 67.08(15) . .
N7 La1 O1 160.74(15) 2 .
O5 La1 O1 62.69(16) . .
N12 La1 O1 68.67(15) . .
O4 La1 O1 104.37(15) . .
O2 La1 N10 133.90(15) . .
N8 La1 N10 77.68(16) . .
N15 La1 N10 145.36(16) . .
N7 La1 N10 77.48(15) 2 .
O5 La1 N10 73.64(15) . .
N12 La1 N10 61.82(16) . .
O4 La1 N10 71.70(15) . .
O1 La1 N10 116.51(15) . .
O2 La1 N13 65.91(14) . .
N8 La1 N13 73.07(16) . .
N15 La1 N13 61.15(15) . .
N7 La1 N13 68.55(15) 2 .
O5 La1 N13 140.34(14) . .
N12 La1 N13 128.27(16) . .
O4 La1 N13 111.78(14) . .
O1 La1 N13 102.26(15) . .
N10 La1 N13 139.21(15) . .
N4 B1 N2 106.9(6) . .
N4 B1 N6 107.1(6) . .
N2 B1 N6 107.6(6) . .
N4 B1 H1A 111.7 . .
N2 B1 H1A 111.7 . .
N6 B1 H1A 111.7 . .

loop_
_geom_bond_atom_site_label_1
_geom_bond_atom_site_label_2
_geom_bond_distance
_geom_bond_site_symmetry_2
C11 N8 1.136(8) .
C11 Fe1 1.926(6) .
C12 N9 1.144(8) .
C12 Fe1 1.936(7) .
C10 N7 1.141(7) .
C10 Fe1 1.930(6) .
C1 N1 1.331(8) .
C1 C2 1.379(9) .
C1 H1 0.9500 .
C2 C3 1.374(10) .
C2 H2 0.9500 .
C3 N2 1.355(8) .
C3 H3 0.9500 .
C6 N3 1.344(8) .
C6 C5 1.393(9) .
C6 H6 0.9500 .
C5 C4 1.371(11) .
C5 H5 0.9500 .
C4 N4 1.346(9) .
C4 H4 0.9500 .
C9 N5 1.339(8) .
C9 C8 1.385(10) .
C9 H9 0.9500 .
C8 C7 1.379(11) .
C8 H8 0.9500 .
C7 N6 1.348(8) .
C7 H7 0.9500 .
C13 N10 1.344(8) .
C13 C14 1.380(10) .
C13 H13 0.9500 .
C14 C15 1.376(12) .
C14 H14 0.9500 .
C15 C16 1.382(11) .
C15 H15 0.9500 .
C16 C17 1.395(9) .
C16 H16 0.9500 .
C17 N10 1.358(8) .
C17 C18 1.454(9) .
C18 N12 1.327(8) .
C18 N11 1.354(8) .
C19 C20 1.350(9) .
C19 N11 1.371(9) .
C19 H19 0.9500 .
C20 N12 1.368(8) .
C20 H20 0.9500 .
C21 N13 1.345(8) .
C21 C22 1.379(9) .
C21 H21 0.9500 .
C22 C23 1.365(11) .
C22 H22 0.9500 .
C23 C24 1.375(10) .
C23 H23 0.9500 .
C24 C25 1.395(9) .
C24 H24 0.9500 .
C25 N13 1.350(8) .
C25 C26 1.477(9) .
C26 N15 1.325(8) .
C26 N14 1.355(8) .
C27 N14 1.353(8) .
C27 C28 1.361(9) .
C27 H27 0.9500 .
C28 N15 1.379(8) .
C28 H28 0.9500 .
N8 La1 2.609(5) .
N7 La1 2.625(5) 2
N5 N6 1.365(7) .
N5 Fe1 1.983(5) .
N6 B1 1.541(10) .
N3 N4 1.369(7) .
N3 Fe1 1.977(5) .
N4 B1 1.522(10) .
N1 N2 1.370(7) .
N1 Fe1 1.970(5) .
N2 B1 1.533(10) .
N13 La1 2.810(5) .
N15 La1 2.623(5) .
N14 H14A 0.8800 .
N10 La1 2.757(5) .
N12 La1 2.647(5) .
N11 H11 0.8800 .
N16 O3 1.225(7) .
N16 O2 1.254(7) .
N16 O1 1.266(8) .
N17 O6 1.221(7) .
N17 O4 1.248(7) .
N17 O5 1.294(7) .
O2 La1 2.606(4) .
O1 La1 2.712(5) .
O5 La1 2.638(5) .
O4 La1 2.675(5) .
O7B O7B 1.51(5) 2_654
O9 O10 0.92(6) .
B1 H1A 1.0000 .

loop_
_geom_hbond_atom_site_label_D
_geom_hbond_atom_site_label_H
_geom_hbond_atom_site_label_A
_geom_hbond_distance_DH
_geom_hbond_distance_HA
_geom_hbond_distance_DA
_geom_hbond_angle_DHA
_geom_hbond_site_symmetry_A
_geom_hbond_publ_flag
N14 H14A N9 0.88 2.00 2.868(8) 166.8 2_655 yes
N11 H11 O5 0.88 2.16 2.917(7) 143.8 2_565 yes

loop_
_geom_torsion_atom_site_label_1
_geom_torsion_atom_site_label_2
_geom_torsion_atom_site_label_3
_geom_torsion_atom_site_label_4
_geom_torsion
N1 C1 C2 C3 -0.5(8)
C1 C2 C3 N2 0.2(8)
N3 C6 C5 C4 0.5(8)
C6 C5 C4 N4 -0.2(9)
N5 C9 C8 C7 0.8(9)
C9 C8 C7 N6 -0.3(9)
N10 C13 C14 C15 1.8(12)
C13 C14 C15 C16 -0.5(12)
C14 C15 C16 C17 -0.2(11)
C15 C16 C17 N10 -0.2(10)
C15 C16 C17 C18 -179.3(6)
N10 C17 C18 N12 -3.9(9)
C16 C17 C18 N12 175.2(6)
N10 C17 C18 N11 173.4(6)
C16 C17 C18 N11 -7.5(10)
N11 C19 C20 N12 0.6(8)
N13 C21 C22 C23 3.0(12)
C21 C22 C23 C24 -2.5(13)
C22 C23 C24 C25 1.9(12)
C23 C24 C25 N13 -1.8(11)
C23 C24 C25 C26 178.0(7)
N13 C25 C26 N15 8.1(9)
C24 C25 C26 N15 -171.7(7)
N13 C25 C26 N14 -173.2(6)
C24 C25 C26 N14 7.0(11)
N14 C27 C28 N15 0.0(8)
C8 C9 N5 N6 -1.0(8)
C8 C9 N5 Fe1 179.6(5)
C8 C7 N6 N5 -0.3(8)
C8 C7 N6 B1 -178.6(7)
C9 N5 N6 C7 0.8(7)
Fe1 N5 N6 C7 -179.6(5)
C9 N5 N6 B1 179.4(6)
Fe1 N5 N6 B1 -1.1(7)
C5 C6 N3 N4 -0.6(7)
C5 C6 N3 Fe1 179.0(5)
C5 C4 N4 N3 -0.1(8)
C5 C4 N4 B1 -179.7(7)
C6 N3 N4 C4 0.4(7)
Fe1 N3 N4 C4 -179.3(4)
C6 N3 N4 B1 -179.9(6)
Fe1 N3 N4 B1 0.4(7)
C2 C1 N1 N2 0.7(7)
C2 C1 N1 Fe1 177.4(5)
C2 C3 N2 N1 0.2(7)
C2 C3 N2 B1 -178.1(7)
C1 N1 N2 C3 -0.6(7)
Fe1 N1 N2 C3 -177.8(4)
C1 N1 N2 B1 178.0(6)
Fe1 N1 N2 B1 0.7(7)
C22 C21 N13 C25 -2.6(10)
C22 C21 N13 La1 176.3(6)
C24 C25 N13 C21 2.1(10)
C26 C25 N13 C21 -177.7(6)
C24 C25 N13 La1 -176.9(5)
C26 C25 N13 La1 3.3(7)
N14 C26 N15 C28 0.7(7)
C25 C26 N15 C28 179.6(6)
N14 C26 N15 La1 165.0(4)
C25 C26 N15 La1 -16.2(8)
C27 C28 N15 C26 -0.4(8)
C27 C28 N15 La1 -162.1(5)
C28 C27 N14 C26 0.4(8)
N15 C26 N14 C27 -0.7(8)
C25 C26 N14 C27 -179.6(6)
C14 C13 N10 C17 -2.2(10)
C14 C13 N10 La1 -179.6(5)
C16 C17 N10 C13 1.4(9)
C18 C17 N10 C13 -179.5(6)
C16 C17 N10 La1 178.9(5)
C18 C17 N10 La1 -1.9(7)
N11 C18 N12 C20 -0.4(7)
C17 C18 N12 C20 177.3(6)
N11 C18 N12 La1 -169.7(4)
C17 C18 N12 La1 8.0(8)
C19 C20 N12 C18 -0.2(7)
C19 C20 N12 La1 166.9(4)
N12 C18 N11 C19 0.8(7)
C17 C18 N11 C19 -176.8(6)
C20 C19 N11 C18 -0.8(7)
O3 N16 O2 La1 170.8(6)
O1 N16 O2 La1 -9.6(6)
O3 N16 O1 La1 -171.3(6)
O2 N16 O1 La1 9.1(6)
O6 N17 O5 La1 -171.2(5)
O4 N17 O5 La1 6.2(5)
O6 N17 O4 La1 171.2(6)
O5 N17 O4 La1 -6.1(5)
C4 N4 B1 N2 -123.3(8)
N3 N4 B1 N2 57.2(7)
C4 N4 B1 N6 121.6(8)
N3 N4 B1 N6 -57.9(8)
C3 N2 B1 N4 120.3(7)
N1 N2 B1 N4 -57.9(7)
C3 N2 B1 N6 -125.0(7)
N1 N2 B1 N6 56.9(7)
C7 N6 B1 N4 -123.7(8)
N5 N6 B1 N4 58.2(8)
C7 N6 B1 N2 121.7(8)
N5 N6 B1 N2 -56.4(8)
